data_4088081
loop_
_publ_author_name
'Bienfait, Andr\'e M.'
'Wolf, Benjamin M.'
'T\"ornroos, Karl W.'
'Anwander, Reiner'

_publ_section_title
;
 Ln(II)/Pb(II)--Ln(III)/Pb(0) Redox Approach toward Rare-Earth-Metal
 Half-Sandwich Complexes
;
_journal_issue 24
_journal_name_full Organometallics
_journal_page_first 5734
_journal_paper_doi 10.1021/acs.organomet.5b00837
_journal_volume 34
_journal_year 2015
_chemical_formula_moiety 'C18 H39 Al2 Yb'
_chemical_formula_sum 'C18 H39 Al2 Yb'
_chemical_formula_weight 482.49
_space_group_crystal_system orthorhombic
_space_group_IT_number 61
_space_group_name_Hall '-P 2ac 2ab'
_space_group_name_H-M_alt 'P b c a'
_atom_sites_solution_hydrogens mixed
_audit_creation_method SHELXL-2014/7
_cell_angle_alpha 90
_cell_angle_beta 90
_cell_angle_gamma 90
_cell_formula_units_Z 8
_cell_length_a 17.1013(7)
_cell_length_b 14.2720(6)
_cell_length_c 17.9024(8)
_cell_measurement_reflns_used 9880
_cell_measurement_temperature 103(2)
_cell_measurement_theta_max 32.58
_cell_measurement_theta_min 2.28
_cell_volume 4369.4(3)
_computing_cell_refinement 'Bruker SAINT'
_computing_data_collection 'Bruker APEX2'
_computing_data_reduction 'Bruker SAINT'
_computing_molecular_graphics 'Bruker SHELXTL'
_computing_publication_material 'Bruker SHELXTL'
_computing_structure_refinement 'SHELXL-97 (Sheldrick, 2008)'
_computing_structure_solution 'SHELXS-97 (Sheldrick, 2008)'
_diffrn_ambient_temperature 103(2)
_diffrn_measured_fraction_theta_full 1.000
_diffrn_measured_fraction_theta_max 1.000
_diffrn_measurement_device_type 'Bruker APEX-II CCD'
_diffrn_measurement_method '\w scans'
_diffrn_radiation_monochromator graphite
_diffrn_radiation_source 'rotating anode'
_diffrn_radiation_type MoK\a
_diffrn_radiation_wavelength 0.71073
_diffrn_reflns_av_R_equivalents 0.0476
_diffrn_reflns_av_unetI/netI 0.0220
_diffrn_reflns_Laue_measured_fraction_full 1.000
_diffrn_reflns_Laue_measured_fraction_max 1.000
_diffrn_reflns_limit_h_max 25
_diffrn_reflns_limit_h_min -25
_diffrn_reflns_limit_k_max 21
_diffrn_reflns_limit_k_min -21
_diffrn_reflns_limit_l_max 27
_diffrn_reflns_limit_l_min -27
_diffrn_reflns_number 80690
_diffrn_reflns_point_group_measured_fraction_full 1.000
_diffrn_reflns_point_group_measured_fraction_max 1.000
_diffrn_reflns_theta_full 25.242
_diffrn_reflns_theta_max 32.581
_diffrn_reflns_theta_min 2.179
_exptl_absorpt_coefficient_mu 4.356
_exptl_absorpt_correction_T_max 0.7561
_exptl_absorpt_correction_T_min 0.2986
_exptl_absorpt_correction_type numerical
_exptl_absorpt_process_details SADABS-2014/3
_exptl_crystal_colour blue
_exptl_crystal_density_diffrn 1.467
_exptl_crystal_description plate
_exptl_crystal_F_000 1944
_exptl_crystal_size_max 0.366
_exptl_crystal_size_mid 0.288
_exptl_crystal_size_min 0.068
_refine_diff_density_max 2.011
_refine_diff_density_min -0.483
_refine_diff_density_rms 0.114
_refine_ls_extinction_method none
_refine_ls_goodness_of_fit_ref 1.055
_refine_ls_hydrogen_treatment mixed
_refine_ls_matrix_type full
_refine_ls_number_parameters 235
_refine_ls_number_reflns 7963
_refine_ls_number_restraints 24
_refine_ls_restrained_S_all 1.055
_refine_ls_R_factor_all 0.0234
_refine_ls_R_factor_gt 0.0195
_refine_ls_shift/su_max 0.003
_refine_ls_shift/su_mean 0.000
_refine_ls_structure_factor_coef Fsqd
_refine_ls_weighting_details 'w=1/[\s^2^(Fo^2^)+(0.0286P)^2^+2.0241P] where P=(Fo^2^+2Fc^2^)/3'
_refine_ls_weighting_scheme calc
_refine_ls_wR_factor_gt 0.0508
_refine_ls_wR_factor_ref 0.0536
_reflns_Friedel_coverage 0.000
_reflns_number_gt 7128
_reflns_number_total 7963
_reflns_threshold_expression 'I > 2\s(I)'
_cod_data_source_file om5b00837_si_002.cif
_cod_data_source_block Compound6b
_cod_database_code 4088081
_shelx_shelxl_version_number 2014/7
_shelx_space_group_comment
;
The symmetry employed for this shelxl refinement is uniquely defined
by the following loop, which should always be used as a source of
symmetry information in preference to the above space-group names.
They are only intended as comments.
;

loop_
_space_group_symop_operation_xyz
'x, y, z'
'x+1/2, -y+1/2, -z'
'-x, y+1/2, -z+1/2'
'-x+1/2, -y, z+1/2'
'-x, -y, -z'
'-x-1/2, y-1/2, z'
'x, -y-1/2, z-1/2'
'x-1/2, y, -z-1/2'

loop_
_atom_site_label
_atom_site_type_symbol
_atom_site_fract_x
_atom_site_fract_y
_atom_site_fract_z
_atom_site_U_iso_or_equiv
_atom_site_adp_type
_atom_site_occupancy
_atom_site_site_symmetry_order
_atom_site_calc_flag
_atom_site_refinement_flags_posn
_atom_site_refinement_flags_adp
Yb1 Yb 0.02025(2) 0.29628(2) 0.15361(2) 0.01300(3) Uani 1 1 d . .
Al1 Al -0.11668(3) 0.18409(3) 0.11977(3) 0.01909(8) Uani 1 1 d . .
C1 C -0.10781(10) 0.31704(11) 0.07520(10) 0.0232(3) Uani 1 1 d D .
H1A H -0.1298(12) 0.2988(13) 0.0267(9) 0.028 Uiso 1 1 d D U
H1B H -0.0641(9) 0.3605(13) 0.0628(11) 0.028 Uiso 1 1 d D U
H1C H -0.1476(9) 0.3597(13) 0.0999(10) 0.023 Uiso 1 1 d D U
Al2 Al 0.17045(3) 0.21827(3) 0.08347(3) 0.01961(9) Uani 1 1 d . .
C2 C -0.07446(10) 0.18824(11) 0.22756(9) 0.0219(3) Uani 1 1 d D .
H2A H -0.1148(10) 0.2152(12) 0.2596(12) 0.026 Uiso 1 1 d D U
H2B H -0.0228(8) 0.2026(13) 0.2509(14) 0.026 Uiso 1 1 d D U
H2C H -0.0793(11) 0.1173(9) 0.2328(11) 0.022 Uiso 1 1 d D U
C3 C -0.22724(10) 0.14663(14) 0.12414(11) 0.0314(4) Uani 1 1 d . .
H3A H -0.2362 0.0942 0.0898 0.047 Uiso 1 1 calc R U
H3B H -0.2603 0.1997 0.1096 0.047 Uiso 1 1 calc R U
H3C H -0.2403 0.1273 0.1752 0.047 Uiso 1 1 calc R U
C4 C -0.04290(11) 0.10426(13) 0.06400(10) 0.0288(3) Uani 1 1 d . .
H4A H -0.0611 0.0972 0.0124 0.043 Uiso 1 1 calc R U
H4B H -0.0399 0.0425 0.0878 0.043 Uiso 1 1 calc R U
H4C H 0.0090 0.1334 0.0641 0.043 Uiso 1 1 calc R U
C5 C 0.09150(9) 0.30691(11) 0.03074(9) 0.0200(3) Uani 1 1 d D .
H5A H 0.1328(9) 0.3164(13) -0.0073(10) 0.024 Uiso 1 1 d D U
H5B H 0.0752(11) 0.3713(10) 0.0450(11) 0.024 Uiso 1 1 d D U
H5C H 0.0485(9) 0.2772(12) 0.0051(11) 0.020 Uiso 1 1 d D U
C6 C 0.12312(10) 0.17674(11) 0.18543(9) 0.0226(3) Uani 1 1 d D .
H6A H 0.0838(10) 0.1265(12) 0.1817(12) 0.027 Uiso 1 1 d D U
H6B H 0.1110(12) 0.2151(12) 0.2292(10) 0.027 Uiso 1 1 d D U
H6C H 0.1734(8) 0.1428(13) 0.1957(11) 0.023 Uiso 1 1 d D U
C7 C 0.27111(10) 0.28257(13) 0.10077(10) 0.0273(3) Uani 1 1 d . .
H7A H 0.3123 0.2359 0.1088 0.041 Uiso 1 1 calc R U
H7B H 0.2668 0.3227 0.1450 0.041 Uiso 1 1 calc R U
H7C H 0.2842 0.3210 0.0571 0.041 Uiso 1 1 calc R U
C8 C 0.17906(10) 0.10521(13) 0.02086(11) 0.0308(4) Uani 1 1 d . .
H8A H 0.2113 0.1190 -0.0230 0.046 Uiso 1 1 calc R U
H8B H 0.1268 0.0857 0.0046 0.046 Uiso 1 1 calc R U
H8C H 0.2033 0.0547 0.0498 0.046 Uiso 1 1 calc R U
C9 C 0.00418(9) 0.47464(10) 0.17238(9) 0.0187(2) Uani 1 1 d . .
C10 C -0.03660(8) 0.43116(10) 0.23236(8) 0.0175(2) Uani 1 1 d . .
C11 C 0.01934(8) 0.38680(10) 0.27888(8) 0.0169(2) Uani 1 1 d . .
C12 C 0.09452(8) 0.40320(10) 0.24821(8) 0.0187(2) Uani 1 1 d . .
C13 C 0.08546(9) 0.45701(10) 0.18216(9) 0.0197(3) Uani 1 1 d . .
C14 C 0.15073(11) 0.50050(12) 0.13743(11) 0.0312(4) Uani 1 1 d . .
H14A H 0.1657 0.5604 0.1601 0.047 Uiso 1 1 calc R U
H14B H 0.1330 0.5112 0.0861 0.047 Uiso 1 1 calc R U
H14C H 0.1959 0.4582 0.1371 0.047 Uiso 1 1 calc R U
C15 C 0.17067(10) 0.38028(14) 0.28600(11) 0.0312(4) Uani 1 1 d . .
H15A H 0.1885 0.4347 0.3147 0.047 Uiso 1 1 calc R U
H15B H 0.2099 0.3642 0.2482 0.047 Uiso 1 1 calc R U
H15C H 0.1632 0.3270 0.3197 0.047 Uiso 1 1 calc R U
C16 C 0.00325(13) 0.34174(14) 0.35334(9) 0.0274(3) Uani 1 1 d . .
H16A H 0.0179 0.3850 0.3935 0.041 Uiso 1 1 calc R U
H16B H 0.0339 0.2840 0.3578 0.041 Uiso 1 1 calc R U
H16C H -0.0526 0.3269 0.3572 0.041 Uiso 1 1 calc R U
C17 C -0.12322(9) 0.43672(11) 0.24735(11) 0.0263(3) Uani 1 1 d . .
H17A H -0.1320 0.4561 0.2992 0.039 Uiso 1 1 calc R U
H17B H -0.1470 0.3751 0.2390 0.039 Uiso 1 1 calc R U
H17C H -0.1470 0.4826 0.2135 0.039 Uiso 1 1 calc R U
C18 C -0.02976(12) 0.53924(12) 0.11455(11) 0.0300(4) Uani 1 1 d . .
H18A H -0.0200 0.6044 0.1291 0.045 Uiso 1 1 calc R U
H18B H -0.0862 0.5285 0.1107 0.045 Uiso 1 1 calc R U
H18C H -0.0051 0.5269 0.0661 0.045 Uiso 1 1 calc R U

loop_
_atom_site_aniso_label
_atom_site_aniso_U_11
_atom_site_aniso_U_22
_atom_site_aniso_U_33
_atom_site_aniso_U_23
_atom_site_aniso_U_13
_atom_site_aniso_U_12
Yb1 0.01441(4) 0.01212(4) 0.01248(4) 0.00081(2) -0.00100(2) -0.00041(2)
Al1 0.0185(2) 0.01835(19) 0.0204(2) -0.00135(16) -0.00075(16) -0.00419(16)
C1 0.0232(7) 0.0205(6) 0.0260(7) 0.0021(6) -0.0085(6) -0.0017(5)
Al2 0.0167(2) 0.0222(2) 0.0200(2) -0.00336(17) -0.00228(16) 0.00238(16)
C2 0.0264(7) 0.0199(6) 0.0194(6) 0.0011(5) 0.0007(5) -0.0038(5)
C3 0.0219(7) 0.0355(9) 0.0369(9) -0.0044(7) 0.0011(6) -0.0070(6)
C4 0.0297(8) 0.0273(8) 0.0296(8) -0.0029(6) 0.0047(7) -0.0004(6)
C5 0.0206(6) 0.0239(6) 0.0156(6) 0.0010(5) -0.0005(5) 0.0014(5)
C6 0.0253(7) 0.0198(6) 0.0228(7) 0.0038(5) -0.0045(6) 0.0031(5)
C7 0.0191(7) 0.0341(8) 0.0287(8) -0.0077(6) -0.0005(6) -0.0006(6)
C8 0.0246(7) 0.0319(8) 0.0358(9) -0.0136(7) -0.0030(6) 0.0060(6)
C9 0.0233(6) 0.0136(6) 0.0191(6) 0.0011(5) 0.0012(5) -0.0014(5)
C10 0.0166(5) 0.0146(5) 0.0211(6) -0.0020(5) 0.0012(5) -0.0005(4)
C11 0.0197(6) 0.0162(6) 0.0148(6) -0.0017(5) 0.0002(4) -0.0023(4)
C12 0.0166(6) 0.0193(6) 0.0202(6) -0.0042(5) -0.0014(5) -0.0020(5)
C13 0.0205(6) 0.0171(6) 0.0214(6) -0.0027(5) 0.0056(5) -0.0054(5)
C14 0.0327(8) 0.0255(8) 0.0356(9) -0.0069(7) 0.0163(7) -0.0133(7)
C15 0.0218(7) 0.0368(9) 0.0350(9) -0.0106(7) -0.0104(6) 0.0008(6)
C16 0.0414(9) 0.0253(8) 0.0156(7) 0.0001(6) 0.0012(6) -0.0077(7)
C17 0.0170(6) 0.0217(6) 0.0400(9) -0.0062(6) 0.0037(6) 0.0007(5)
C18 0.0467(10) 0.0160(7) 0.0273(8) 0.0044(6) -0.0077(7) 0.0014(6)

loop_
_atom_type_symbol
_atom_type_description
_atom_type_scat_dispersion_real
_atom_type_scat_dispersion_imag
_atom_type_scat_source
C C 0.0033 0.0016 'International Tables Vol C Tables 4.2.6.8 and 6.1.1.4'
H H 0.0000 0.0000 'International Tables Vol C Tables 4.2.6.8 and 6.1.1.4'
Al Al 0.0645 0.0514 'International Tables Vol C Tables 4.2.6.8 and 6.1.1.4'
Yb Yb -0.3850 5.5486 'International Tables Vol C Tables 4.2.6.8 and 6.1.1.4'

loop_
_geom_angle_atom_site_label_1
_geom_angle_atom_site_label_2
_geom_angle_atom_site_label_3
_geom_angle
C6 Yb1 C5 84.28(5)
C6 Yb1 C10 130.28(5)
C5 Yb1 C10 127.97(5)
C6 Yb1 C9 135.51(5)
C5 Yb1 C9 96.07(5)
C10 Yb1 C9 32.02(5)
C6 Yb1 C11 98.42(5)
C5 Yb1 C11 136.84(5)
C10 Yb1 C11 31.86(5)
C9 Yb1 C11 52.74(5)
C6 Yb1 C2 85.30(5)
C5 Yb1 C2 141.45(5)
C10 Yb1 C2 85.95(5)
C9 Yb1 C2 116.89(5)
C11 Yb1 C2 81.43(5)
C6 Yb1 C13 104.70(5)
C5 Yb1 C13 84.90(5)
C10 Yb1 C13 52.80(5)
C9 Yb1 C13 31.87(5)
C11 Yb1 C13 52.56(5)
C2 Yb1 C13 133.66(5)
C6 Yb1 C12 84.79(5)
C5 Yb1 C12 107.22(5)
C10 Yb1 C12 52.53(5)
C9 Yb1 C12 52.48(5)
C11 Yb1 C12 31.65(4)
C2 Yb1 C12 108.65(5)
C13 Yb1 C12 31.59(5)
C6 Yb1 C1 141.54(5)
C5 Yb1 C1 85.96(5)
C10 Yb1 C1 83.87(5)
C9 Yb1 C1 82.48(5)
C11 Yb1 C1 113.77(5)
C2 Yb1 C1 79.57(5)
C13 Yb1 C1 111.36(5)
C12 Yb1 C1 133.54(5)
C6 Yb1 Al1 103.74(4)
C5 Yb1 Al1 103.97(4)
C10 Yb1 Al1 102.83(3)
C9 Yb1 Al1 119.04(4)
C11 Yb1 Al1 116.85(3)
C2 Yb1 Al1 43.59(4)
C13 Yb1 Al1 150.91(4)
C12 Yb1 Al1 148.35(3)
C1 Yb1 Al1 43.55(4)
C6 Yb1 Al2 42.37(4)
C5 Yb1 Al2 42.23(4)
C10 Yb1 Al2 144.19(3)
C9 Yb1 Al2 120.00(4)
C11 Yb1 Al2 122.73(3)
C2 Yb1 Al2 120.99(4)
C13 Yb1 Al2 92.38(3)
C12 Yb1 Al2 94.03(3)
C1 Yb1 Al2 121.46(4)
Al1 Yb1 Al2 112.960(14)
C6 Yb1 C4 77.25(5)
C5 Yb1 C4 77.72(5)
C10 Yb1 C4 138.65(4)
C9 Yb1 C4 146.45(5)
C11 Yb1 C4 145.12(4)
C2 Yb1 C4 63.78(5)
C13 Yb1 C4 162.27(5)
C12 Yb1 C4 160.89(5)
C1 Yb1 C4 64.32(5)
Al1 Yb1 C4 35.83(3)
Al2 Yb1 C4 77.13(3)
C3 Al1 C4 118.58(8)
C3 Al1 C2 107.90(8)
C4 Al1 C2 105.46(8)
C3 Al1 C1 109.64(8)
C4 Al1 C1 106.76(8)
C2 Al1 C1 108.04(7)
C3 Al1 Yb1 156.63(6)
C4 Al1 Yb1 84.72(6)
C2 Al1 Yb1 60.39(4)
C1 Al1 Yb1 60.91(4)
Al1 C1 Yb1 75.54(5)
C8 Al2 C7 113.87(8)
C8 Al2 C5 106.79(7)
C7 Al2 C5 110.78(7)
C8 Al2 C6 107.13(8)
C7 Al2 C6 109.48(7)
C5 Al2 C6 108.60(6)
C8 Al2 Yb1 126.34(6)
C7 Al2 Yb1 119.79(5)
C5 Al2 Yb1 54.60(4)
C6 Al2 Yb1 54.50(4)
Al1 C2 Yb1 76.02(5)
Al1 C4 Yb1 59.45(5)
Al2 C5 Yb1 83.16(5)
Al2 C6 Yb1 83.13(5)
C10 C9 C13 107.98(13)
C10 C9 C18 126.73(15)
C13 C9 C18 124.77(15)
C10 C9 Yb1 73.77(8)
C13 C9 Yb1 74.80(8)
C18 C9 Yb1 123.79(11)
C11 C10 C9 107.90(13)
C11 C10 C17 125.60(14)
C9 C10 C17 126.37(14)
C11 C10 Yb1 74.52(8)
C9 C10 Yb1 74.21(8)
C17 C10 Yb1 120.50(10)
C12 C11 C10 108.11(13)
C12 C11 C16 125.40(14)
C10 C11 C16 125.99(14)
C12 C11 Yb1 75.01(8)
C10 C11 Yb1 73.62(8)
C16 C11 Yb1 123.72(10)
C11 C12 C13 108.26(13)
C11 C12 C15 125.12(14)
C13 C12 C15 125.98(14)
C11 C12 Yb1 73.34(8)
C13 C12 Yb1 73.89(8)
C15 C12 Yb1 125.90(10)
C12 C13 C9 107.75(12)
C12 C13 C14 125.80(15)
C9 C13 C14 125.80(15)
C12 C13 Yb1 74.53(8)
C9 C13 Yb1 73.32(8)
C14 C13 Yb1 125.18(10)

loop_
_geom_bond_atom_site_label_1
_geom_bond_atom_site_label_2
_geom_bond_distance
Yb1 C6 2.5159(15)
Yb1 C5 2.5191(16)
Yb1 C10 2.5766(14)
Yb1 C9 2.5823(15)
Yb1 C11 2.5882(14)
Yb1 C2 2.5988(16)
Yb1 C13 2.6014(14)
Yb1 C12 2.6096(14)
Yb1 C1 2.6179(15)
Yb1 Al1 2.9007(5)
Yb1 Al2 3.0683(5)
Yb1 C4 3.3541(18)
Al1 C3 1.9663(17)
Al1 C4 1.9716(18)
Al1 C2 2.0611(17)
Al1 C1 2.0640(17)
Al2 C8 1.9702(17)
Al2 C7 1.9752(18)
Al2 C5 2.0771(16)
Al2 C6 2.0828(17)
C9 C10 1.423(2)
C9 C13 1.423(2)
C9 C18 1.503(2)
C10 C11 1.418(2)
C10 C17 1.508(2)
C11 C12 1.4175(19)
C11 C16 1.505(2)
C12 C13 1.418(2)
C12 C15 1.504(2)
C13 C14 1.507(2)

loop_
_geom_torsion_atom_site_label_1
_geom_torsion_atom_site_label_2
_geom_torsion_atom_site_label_3
_geom_torsion_atom_site_label_4
_geom_torsion
C13 C9 C10 C11 -0.07(16)
C18 C9 C10 C11 -172.13(15)
Yb1 C9 C10 C11 67.50(10)
C13 C9 C10 C17 175.89(14)
C18 C9 C10 C17 3.8(2)
Yb1 C9 C10 C17 -116.53(15)
C13 C9 C10 Yb1 -67.57(10)
C18 C9 C10 Yb1 120.37(16)
C9 C10 C11 C12 0.39(16)
C17 C10 C11 C12 -175.62(14)
Yb1 C10 C11 C12 67.68(10)
C9 C10 C11 C16 172.61(14)
C17 C10 C11 C16 -3.4(2)
Yb1 C10 C11 C16 -120.11(15)
C9 C10 C11 Yb1 -67.29(10)
C17 C10 C11 Yb1 116.71(14)
C10 C11 C12 C13 -0.56(16)
C16 C11 C12 C13 -172.83(14)
Yb1 C11 C12 C13 66.19(10)
C10 C11 C12 C15 170.71(14)
C16 C11 C12 C15 -1.6(2)
Yb1 C11 C12 C15 -122.54(15)
C10 C11 C12 Yb1 -66.75(10)
C16 C11 C12 Yb1 120.98(15)
C11 C12 C13 C9 0.51(16)
C15 C12 C13 C9 -170.67(14)
Yb1 C12 C13 C9 66.34(10)
C11 C12 C13 C14 171.66(14)
C15 C12 C13 C14 0.5(2)
Yb1 C12 C13 C14 -122.51(15)
C11 C12 C13 Yb1 -65.83(10)
C15 C12 C13 Yb1 122.99(15)
C10 C9 C13 C12 -0.27(16)
C18 C9 C13 C12 171.98(14)
Yb1 C9 C13 C12 -67.15(10)
C10 C9 C13 C14 -171.42(14)
C18 C9 C13 C14 0.8(2)
Yb1 C9 C13 C14 121.70(15)
C10 C9 C13 Yb1 66.88(10)
C18 C9 C13 Yb1 -120.87(15)
